data_2207638
loop_
_publ_author_name
'Feng Li'
'Han-Dong Yin'
'Da-Qi Wang'

_publ_section_title
Bis(<i>N</i>,<i>N</i>-diethyldithiocarbamato-\k^2^<i>S</i>,<i>S</i>')iodo(1,10-phenanthroline)bismuth(III)
_journal_coeditor_code SJ6144
_journal_issue 12
_journal_name_full 'Acta Crystallographica Section E'
_journal_page_first m2541
_journal_page_last m2543
_journal_paper_doi 10.1107/S1600536805035580
_journal_volume 61
_journal_year 2005
_chemical_formula_iupac '[Bi (C5 H10 N S2)2 I (C12 H8 N2)]'
_chemical_formula_moiety 'C22 H28 Bi I N4 S4'
_chemical_formula_sum 'C22 H28 Bi I N4 S4'
_chemical_formula_weight 812.60
_chemical_name_systematic Bis(N,N-diethyldithiocarbamato-\k^2^S,S')iodo(1,10-phenanthroline)bismuth(III)
_space_group_IT_number 14
_symmetry_cell_setting monoclinic
_symmetry_space_group_name_Hall '-P 2ybc'
_symmetry_space_group_name_H-M 'P 1 21/c 1'
_atom_sites_solution_hydrogens geom
_atom_sites_solution_primary direct
_atom_sites_solution_secondary difmap
_audit_creation_method SHELXL-97
_cell_angle_alpha 90.00
_cell_angle_beta 100.993(7)
_cell_angle_gamma 90.00
_cell_formula_units_Z 4
_cell_length_a 13.174(6)
_cell_length_b 10.506(5)
_cell_length_c 20.259(8)
_cell_measurement_reflns_used 2669
_cell_measurement_temperature 298(2)
_cell_measurement_theta_max 22.457
_cell_measurement_theta_min 2.498
_cell_volume 2753(2)
_computing_cell_refinement SMART
_computing_data_collection 'SMART (Siemens, 1996)'
_computing_data_reduction 'SAINT (Siemens, 1996)'
_computing_molecular_graphics 'SHELXTL (Sheldrick, 1997b)'
_computing_publication_material SHELXTL
_computing_structure_refinement 'SHELXL97 (Sheldrick, 1997a)'
_computing_structure_solution 'SHELXS97 (Sheldrick, 1997a)'
_diffrn_ambient_temperature 298(2)
_diffrn_measured_fraction_theta_full 0.977
_diffrn_measured_fraction_theta_max 0.977
_diffrn_measurement_device_type 'Siemens SMART CCD area-detector'
_diffrn_measurement_method '\f and \w'
_diffrn_radiation_monochromator graphite
_diffrn_radiation_source 'fine-focus sealed tube'
_diffrn_radiation_type MoK\a
_diffrn_radiation_wavelength 0.71073
_diffrn_reflns_av_R_equivalents 0.1104
_diffrn_reflns_av_sigmaI/netI 0.1324
_diffrn_reflns_limit_h_max 15
_diffrn_reflns_limit_h_min -15
_diffrn_reflns_limit_k_max 12
_diffrn_reflns_limit_k_min -12
_diffrn_reflns_limit_l_max 18
_diffrn_reflns_limit_l_min -24
_diffrn_reflns_number 13358
_diffrn_reflns_theta_full 25.01
_diffrn_reflns_theta_max 25.01
_diffrn_reflns_theta_min 2.19
_diffrn_standards_number 0
_exptl_absorpt_coefficient_mu 7.848
_exptl_absorpt_correction_T_max 0.069
_exptl_absorpt_correction_T_min 0.056
_exptl_absorpt_correction_type multi-scan
_exptl_absorpt_process_details '(SADABS; Sheldrick, 1996)'
_exptl_crystal_colour orange
_exptl_crystal_density_diffrn 1.961
_exptl_crystal_density_method 'not measured'
_exptl_crystal_description block
_exptl_crystal_F_000 1552
_exptl_crystal_size_max 0.41
_exptl_crystal_size_mid 0.38
_exptl_crystal_size_min 0.34
_refine_diff_density_max 2.284
_refine_diff_density_min -1.442
_refine_ls_extinction_method none
_refine_ls_goodness_of_fit_ref 1.003
_refine_ls_hydrogen_treatment constr
_refine_ls_matrix_type full
_refine_ls_number_parameters 289
_refine_ls_number_reflns 4740
_refine_ls_number_restraints 258
_refine_ls_restrained_S_all 0.984
_refine_ls_R_factor_all 0.1264
_refine_ls_R_factor_gt 0.0576
_refine_ls_shift/su_max 0.000
_refine_ls_shift/su_mean 0.000
_refine_ls_structure_factor_coef Fsqd
_refine_ls_weighting_details 'calc w = 1/[\s^2^(Fo^2^)+(0.0498P)^2^] where P = (Fo^2^+2Fc^2^)/3'
_refine_ls_weighting_scheme calc
_refine_ls_wR_factor_gt 0.1161
_refine_ls_wR_factor_ref 0.1396
_reflns_number_gt 2671
_reflns_number_total 4740
_reflns_threshold_expression I>2\s(I)
_cod_data_source_file sj6144.cif
_cod_data_source_block I
_cod_depositor_comments
;
The following automatic conversions were performed:
'_symmetry_cell_setting' value 'Monoclinic' changed to 'monoclinic'
according to '/home/saulius/struct/CIF-dictionaries/cif_core.dic'
dictionary named 'cif_core.dic' version 2.4.1 from 2010-06-29.

Automatic conversion script
Id: cif_fix_enum 1527 2010-12-29 10:47:43Z saulius 

The following automatic conversions were performed:

'_symmetry_cell_setting' value 'Monoclinic' changed to 'monoclinic'
according to /home/saulius/struct/CIF-dictionaries/cif_core.dic
dictionary named 'cif_core.dic' version 2.4.1 from 2010-06-29.

Automatic conversion script
Id: cif_fix_values 1715 2011-07-08 13:25:40Z adriana 
;
_cod_original_sg_symbol_H-M 'P 21/c'
_cod_database_code 2207638
_cod_database_fobs_code 2207638

loop_
_symmetry_equiv_pos_as_xyz
'x, y, z'
'-x, y+1/2, -z+1/2'
'-x, -y, -z'
'x, -y-1/2, z-1/2'

loop_
_atom_site_label
_atom_site_fract_x
_atom_site_fract_y
_atom_site_fract_z
_atom_site_U_iso_or_equiv
_atom_site_adp_type
_atom_site_calc_flag
_atom_site_refinement_flags
_atom_site_occupancy
_atom_site_type_symbol
Bi1 0.22758(4) 0.74212(5) 0.08389(3) 0.03567(18) Uani d . 1 Bi
I1 0.12379(8) 0.88655(10) 0.19236(5) 0.0576(3) Uani d . 1 I
N1 0.5350(10) 0.5701(11) 0.1719(6) 0.049(3) Uani d . 1 N
N2 0.3316(8) 1.0649(10) -0.0339(6) 0.041(3) Uani d . 1 N
N3 0.1480(8) 0.5190(10) 0.1234(6) 0.047(3) Uani d . 1 N
N4 0.1460(7) 0.5479(10) -0.0119(6) 0.035(3) Uani d . 1 N
S1 0.3933(3) 0.6115(3) 0.06030(18) 0.0449(9) Uani d . 1 S
S2 0.3731(3) 0.6979(4) 0.1953(2) 0.0491(10) Uani d . 1 S
S3 0.3387(3) 0.9551(3) 0.08097(18) 0.0416(9) Uani d . 1 S
S4 0.1988(3) 0.8754(4) -0.0424(2) 0.0600(11) Uani d . 1 S
C1 0.4463(10) 0.6218(14) 0.1458(7) 0.045(3) Uani d U 1 C
C2 0.5775(11) 0.5743(16) 0.2412(8) 0.058(3) Uani d U 1 C
H2A 0.6176 0.4976 0.2535 0.070 Uiso calc R 1 H
H2B 0.5217 0.5755 0.2662 0.070 Uiso calc R 1 H
C3 0.6447(14) 0.6864(18) 0.2607(9) 0.088(5) Uani d U 1 C
H3A 0.7037 0.6818 0.2394 0.132 Uiso calc R 1 H
H3B 0.6674 0.6873 0.3087 0.132 Uiso calc R 1 H
H3C 0.6066 0.7628 0.2468 0.132 Uiso calc R 1 H
C4 0.6014(12) 0.5064(14) 0.1285(8) 0.055(3) Uani d U 1 C
H4A 0.5720 0.5228 0.0816 0.066 Uiso calc R 1 H
H4B 0.6699 0.5440 0.1379 0.066 Uiso calc R 1 H
C5 0.6106(14) 0.3712(16) 0.1388(9) 0.080(5) Uani d U 1 C
H5A 0.6411 0.3542 0.1848 0.120 Uiso calc R 1 H
H5B 0.6536 0.3362 0.1100 0.120 Uiso calc R 1 H
H5C 0.5433 0.3329 0.1283 0.120 Uiso calc R 1 H
C6 0.2912(11) 0.9725(12) -0.0041(7) 0.043(3) Uani d U 1 C
C7 0.4090(11) 1.1515(13) -0.0040(8) 0.052(3) Uani d U 1 C
H7A 0.4519 1.1732 -0.0363 0.063 Uiso calc R 1 H
H7B 0.4528 1.1105 0.0340 0.063 Uiso calc R 1 H
C8 0.3659(13) 1.2701(13) 0.0193(9) 0.066(4) Uani d U 1 C
H8A 0.3229 1.3114 -0.0181 0.099 Uiso calc R 1 H
H8B 0.4214 1.3258 0.0386 0.099 Uiso calc R 1 H
H8C 0.3255 1.2496 0.0526 0.099 Uiso calc R 1 H
C9 0.2951(11) 1.0856(14) -0.1074(7) 0.053(3) Uani d U 1 C
H9A 0.3002 1.1755 -0.1173 0.064 Uiso calc R 1 H
H9B 0.2228 1.0615 -0.1194 0.064 Uiso calc R 1 H
C10 0.3563(14) 1.0105(16) -0.1495(8) 0.077(5) Uani d U 1 C
H10A 0.4286 1.0159 -0.1300 0.116 Uiso calc R 1 H
H10B 0.3446 1.0446 -0.1943 0.116 Uiso calc R 1 H
H10C 0.3348 0.9231 -0.1510 0.116 Uiso calc R 1 H
C11 0.1450(10) 0.5072(14) 0.1873(8) 0.050(3) Uani d U 1 C
H11 0.1634 0.5775 0.2149 0.060 Uiso calc R 1 H
C12 0.1170(11) 0.3998(15) 0.2161(8) 0.056(3) Uani d U 1 C
H12 0.1159 0.3968 0.2618 0.067 Uiso calc R 1 H
C13 0.0901(10) 0.2940(14) 0.1752(8) 0.053(2) Uani d U 1 C
H13 0.0690 0.2192 0.1931 0.063 Uiso calc R 1 H
C14 0.0949(11) 0.3015(14) 0.1071(8) 0.051(2) Uani d U 1 C
C15 0.1221(10) 0.4199(14) 0.0814(8) 0.047(2) Uani d U 1 C
C16 0.1220(10) 0.4357(14) 0.0125(8) 0.046(2) Uani d U 1 C
C17 0.0925(10) 0.3315(14) -0.0324(8) 0.047(2) Uani d U 1 C
C18 0.0930(10) 0.3494(15) -0.0985(8) 0.053(2) Uani d U 1 C
H18 0.0761 0.2813 -0.1279 0.063 Uiso calc R 1 H
C19 0.1172(10) 0.4628(14) -0.1235(8) 0.052(3) Uani d U 1 C
H19 0.1149 0.4764 -0.1691 0.062 Uiso calc R 1 H
C20 0.1457(10) 0.5576(14) -0.0751(8) 0.048(3) Uani d U 1 C
H20 0.1665 0.6353 -0.0901 0.057 Uiso calc R 1 H
C21 0.0678(10) 0.1981(14) 0.0590(8) 0.053(2) Uani d U 1 C
H21 0.0487 0.1200 0.0744 0.064 Uiso calc R 1 H
C22 0.0692(10) 0.2106(14) -0.0044(8) 0.051(2) Uani d U 1 C
H22 0.0551 0.1403 -0.0325 0.062 Uiso calc R 1 H

loop_
_atom_site_aniso_label
_atom_site_aniso_U_11
_atom_site_aniso_U_22
_atom_site_aniso_U_33
_atom_site_aniso_U_12
_atom_site_aniso_U_13
_atom_site_aniso_U_23
Bi1 0.0341(3) 0.0277(3) 0.0462(3) -0.0009(3) 0.0104(2) -0.0003(3)
I1 0.0541(7) 0.0555(7) 0.0677(8) -0.0020(6) 0.0229(5) -0.0177(6)
N1 0.056(8) 0.042(8) 0.052(9) 0.017(7) 0.015(7) 0.018(6)
N2 0.043(7) 0.023(6) 0.054(8) -0.002(6) 0.004(6) -0.004(5)
N3 0.041(7) 0.034(7) 0.075(10) 0.010(6) 0.033(7) 0.007(6)
N4 0.017(6) 0.032(6) 0.055(8) 0.006(5) 0.007(5) 0.000(6)
S1 0.047(2) 0.038(2) 0.051(3) 0.0080(19) 0.0133(18) -0.0027(18)
S2 0.042(2) 0.048(2) 0.056(3) 0.0048(19) 0.0077(19) -0.0043(19)
S3 0.047(2) 0.035(2) 0.042(2) -0.0135(18) 0.0071(18) -0.0024(17)
S4 0.070(3) 0.042(2) 0.059(3) -0.019(2) -0.011(2) 0.008(2)
C1 0.032(6) 0.054(7) 0.048(7) 0.003(6) 0.007(5) 0.001(6)
C2 0.040(6) 0.063(7) 0.069(8) -0.001(6) 0.003(6) 0.003(6)
C3 0.071(11) 0.083(12) 0.098(12) -0.021(10) -0.014(9) 0.008(10)
C4 0.038(6) 0.064(7) 0.064(7) 0.001(6) 0.010(5) 0.001(6)
C5 0.079(11) 0.065(11) 0.094(12) 0.029(10) 0.011(9) -0.004(10)
C6 0.049(7) 0.021(6) 0.064(7) 0.010(5) 0.020(6) 0.010(5)
C7 0.054(7) 0.032(6) 0.071(7) 0.009(6) 0.011(6) 0.008(6)
C8 0.070(10) 0.033(9) 0.093(11) -0.003(8) 0.009(9) -0.018(8)
C9 0.058(7) 0.033(6) 0.069(7) 0.007(6) 0.012(6) 0.008(6)
C10 0.087(11) 0.066(11) 0.077(11) 0.027(10) 0.013(9) 0.003(9)
C11 0.037(5) 0.050(5) 0.063(6) -0.004(5) 0.008(5) 0.011(5)
C12 0.042(5) 0.054(5) 0.070(6) -0.002(5) 0.004(5) 0.014(5)
C13 0.038(5) 0.049(5) 0.070(5) -0.005(4) 0.009(4) 0.021(5)
C14 0.036(4) 0.047(4) 0.067(5) -0.005(4) 0.006(4) 0.012(4)
C15 0.031(4) 0.042(4) 0.068(5) -0.004(4) 0.008(4) 0.009(4)
C16 0.028(4) 0.044(4) 0.066(5) -0.003(4) 0.006(4) 0.004(4)
C17 0.030(4) 0.044(4) 0.067(5) -0.003(4) 0.010(4) 0.005(4)
C18 0.035(4) 0.050(5) 0.072(5) -0.001(4) 0.006(4) -0.003(5)
C19 0.035(5) 0.053(5) 0.067(6) -0.001(5) 0.007(5) 0.001(5)
C20 0.033(5) 0.044(5) 0.067(6) -0.003(5) 0.011(5) 0.002(5)
C21 0.038(4) 0.045(5) 0.073(5) -0.007(4) 0.004(4) 0.012(5)
C22 0.036(4) 0.043(4) 0.073(5) -0.005(4) 0.004(4) 0.005(4)

loop_
_atom_type_symbol
_atom_type_description
_atom_type_scat_dispersion_real
_atom_type_scat_dispersion_imag
_atom_type_scat_source
C C 0.0033 0.0016 'International Tables Vol C Tables 4.2.6.8 and 6.1.1.4'
H H 0.0000 0.0000 'International Tables Vol C Tables 4.2.6.8 and 6.1.1.4'
N N 0.0061 0.0033 'International Tables Vol C Tables 4.2.6.8 and 6.1.1.4'
Bi Bi -4.1077 10.2566 'International Tables Vol C Tables 4.2.6.8 and 6.1.1.4'
I I -0.4742 1.8119 'International Tables Vol C Tables 4.2.6.8 and 6.1.1.4'
S S 0.1246 0.1234 'International Tables Vol C Tables 4.2.6.8 and 6.1.1.4'

loop_
_geom_angle_atom_site_label_1
_geom_angle_atom_site_label_2
_geom_angle_atom_site_label_3
_geom_angle
_geom_angle_publ_flag
S3 Bi1 S1 87.52(11) y
S3 Bi1 S2 81.89(12) y
S1 Bi1 S2 65.94(11) y
S3 Bi1 N3 163.4(3) y
S1 Bi1 N3 89.1(2) y
S2 Bi1 N3 81.9(3) y
S3 Bi1 S4 63.51(11) y
S1 Bi1 S4 93.66(12) y
S2 Bi1 S4 140.97(12) y
N3 Bi1 S4 133.0(3) y
S3 Bi1 N4 135.4(2) y
S1 Bi1 N4 74.4(2) y
S2 Bi1 N4 123.6(2) y
N3 Bi1 N4 58.5(3) y
S4 Bi1 N4 77.1(2) y
S3 Bi1 I1 85.74(8) y
S1 Bi1 I1 146.40(8) y
S2 Bi1 I1 80.52(8) y
N3 Bi1 I1 88.1(2) y
S4 Bi1 I1 112.36(10) y
N4 Bi1 I1 130.43(19) y
C1 N1 C2 123.1(12) ?
C1 N1 C4 121.4(12) ?
C2 N1 C4 115.4(12) ?
C6 N2 C7 127.0(13) ?
C6 N2 C9 119.2(12) ?
C7 N2 C9 113.8(11) ?
C11 N3 C15 120.0(13) ?
C11 N3 Bi1 117.1(9) ?
C15 N3 Bi1 122.6(9) ?
C20 N4 C16 118.9(13) ?
C20 N4 Bi1 123.1(9) ?
C16 N4 Bi1 117.3(9) ?
C1 S1 Bi1 88.7(5) ?
C1 S2 Bi1 88.9(5) ?
C6 S3 Bi1 90.9(5) ?
C6 S4 Bi1 85.6(5) ?
N1 C1 S2 121.1(11) ?
N1 C1 S1 122.4(10) ?
S2 C1 S1 116.5(8) ?
N1 C2 C3 113.3(14) ?
N1 C2 H2A 108.9 ?
C3 C2 H2A 108.9 ?
N1 C2 H2B 108.9 ?
C3 C2 H2B 108.9 ?
H2A C2 H2B 107.7 ?
C2 C3 H3A 109.5 ?
C2 C3 H3B 109.5 ?
H3A C3 H3B 109.5 ?
C2 C3 H3C 109.5 ?
H3A C3 H3C 109.5 ?
H3B C3 H3C 109.5 ?
C5 C4 N1 113.3(12) ?
C5 C4 H4A 108.9 ?
N1 C4 H4A 108.9 ?
C5 C4 H4B 108.9 ?
N1 C4 H4B 108.9 ?
H4A C4 H4B 107.7 ?
C4 C5 H5A 109.5 ?
C4 C5 H5B 109.5 ?
H5A C5 H5B 109.5 ?
C4 C5 H5C 109.5 ?
H5A C5 H5C 109.5 ?
H5B C5 H5C 109.5 ?
N2 C6 S4 124.4(12) ?
N2 C6 S3 115.9(12) ?
S4 C6 S3 119.6(8) ?
N2 C7 C8 112.8(12) ?
N2 C7 H7A 109.0 ?
C8 C7 H7A 109.0 ?
N2 C7 H7B 109.0 ?
C8 C7 H7B 109.0 ?
H7A C7 H7B 107.8 ?
C7 C8 H8A 109.5 ?
C7 C8 H8B 109.5 ?
H8A C8 H8B 109.5 ?
C7 C8 H8C 109.5 ?
H8A C8 H8C 109.5 ?
H8B C8 H8C 109.5 ?
N2 C9 C10 112.6(12) ?
N2 C9 H9A 109.1 ?
C10 C9 H9A 109.1 ?
N2 C9 H9B 109.1 ?
C10 C9 H9B 109.1 ?
H9A C9 H9B 107.8 ?
C9 C10 H10A 109.5 ?
C9 C10 H10B 109.5 ?
H10A C10 H10B 109.5 ?
C9 C10 H10C 109.5 ?
H10A C10 H10C 109.5 ?
H10B C10 H10C 109.5 ?
N3 C11 C12 124.6(16) ?
N3 C11 H11 117.7 ?
C12 C11 H11 117.7 ?
C11 C12 C13 118.1(15) ?
C11 C12 H12 121.0 ?
C13 C12 H12 121.0 ?
C14 C13 C12 119.2(14) ?
C14 C13 H13 120.4 ?
C12 C13 H13 120.4 ?
C13 C14 C15 118.3(15) ?
C13 C14 C21 124.6(14) ?
C15 C14 C21 117.0(14) ?
N3 C15 C16 119.3(13) ?
N3 C15 C14 119.7(14) ?
C16 C15 C14 121.0(15) ?
N4 C16 C15 121.0(14) ?
N4 C16 C17 119.6(14) ?
C15 C16 C17 119.4(13) ?
C18 C17 C16 118.1(14) ?
C18 C17 C22 123.4(15) ?
C16 C17 C22 118.3(14) ?
C17 C18 C19 122.5(15) ?
C17 C18 H18 118.8 ?
C19 C18 H18 118.8 ?
C18 C19 C20 114.5(15) ?
C18 C19 H19 122.7 ?
C20 C19 H19 122.7 ?
N4 C20 C19 126.3(14) ?
N4 C20 H20 116.9 ?
C19 C20 H20 116.9 ?
C22 C21 C14 122.6(14) ?
C22 C21 H21 118.7 ?
C14 C21 H21 118.7 ?
C21 C22 C17 121.5(15) ?
C21 C22 H22 119.2 ?
C17 C22 H22 119.2 ?

loop_
_geom_bond_atom_site_label_1
_geom_bond_atom_site_label_2
_geom_bond_distance
_geom_bond_publ_flag
Bi1 S3 2.681(3) y
Bi1 S1 2.697(4) y
Bi1 S2 2.708(4) y
Bi1 N3 2.748(11) y
Bi1 S4 2.878(4) y
Bi1 N4 2.879(11) y
Bi1 I1 3.1856(13) y
N1 C1 1.304(16) ?
N1 C2 1.410(18) ?
N1 C4 1.510(17) ?
N2 C6 1.309(15) ?
N2 C7 1.415(16) ?
N2 C9 1.490(17) ?
N3 C11 1.308(16) ?
N3 C15 1.348(17) ?
N4 C20 1.283(16) ?
N4 C16 1.339(16) ?
S1 C1 1.743(14) y
S2 C1 1.717(13) y
S3 C6 1.727(15) y
S4 C6 1.663(15) y
C2 C3 1.48(2) ?
C2 H2A 0.9700 ?
C2 H2B 0.9700 ?
C3 H3A 0.9600 ?
C3 H3B 0.9600 ?
C3 H3C 0.9600 ?
C4 C5 1.44(2) ?
C4 H4A 0.9700 ?
C4 H4B 0.9700 ?
C5 H5A 0.9600 ?
C5 H5B 0.9600 ?
C5 H5C 0.9600 ?
C7 C8 1.483(18) ?
C7 H7A 0.9700 ?
C7 H7B 0.9700 ?
C8 H8A 0.9600 ?
C8 H8B 0.9600 ?
C8 H8C 0.9600 ?
C9 C10 1.504(19) ?
C9 H9A 0.9700 ?
C9 H9B 0.9700 ?
C10 H10A 0.9600 ?
C10 H10B 0.9600 ?
C10 H10C 0.9600 ?
C11 C12 1.352(19) ?
C11 H11 0.9300 ?
C12 C13 1.39(2) ?
C12 H12 0.9300 ?
C13 C14 1.395(19) ?
C13 H13 0.9300 ?
C14 C15 1.421(19) ?
C14 C21 1.46(2) ?
C15 C16 1.404(18) ?
C16 C17 1.429(19) ?
C17 C18 1.353(18) ?
C17 C22 1.448(19) ?
C18 C19 1.356(19) ?
C18 H18 0.9300 ?
C19 C20 1.398(19) ?
C19 H19 0.9300 ?
C20 H20 0.9300 ?
C21 C22 1.294(18) ?
C21 H21 0.9300 ?
C22 H22 0.9300 ?
